data_7210205
loop_
_publ_author_name
'Abdalrahman, Mahmoud A.'
'Awwadi, Firas F.'
'Jameson, Geoffrey B.'
'Landee, Christopher P.'
'Saunders, Christopher G.'
'Turnbull, Mark M.'
'Wikaira, Jan L.'

_publ_section_title
;
 Effects of halogen and hydrogen bonding on defect disorder: the ladder
 that wasn't there
;
_journal_issue 21
_journal_name_full CrystEngComm
_journal_page_first 4309
_journal_paper_doi 10.1039/c3ce40444g
_journal_volume 15
_journal_year 2013
_chemical_formula_sum 'C10 H16 Cl4 Cu I2 N4 O2'
_chemical_formula_weight 683.41
_chemical_name_systematic
;
Bis(5-amino-2-iodopyridinium) diaquotrichlorocuprate chloride
;
_space_group_IT_number 2
_symmetry_cell_setting triclinic
_symmetry_space_group_name_Hall '-P 1'
_symmetry_space_group_name_H-M 'P -1'
_atom_sites_solution_hydrogens geom
_atom_sites_solution_primary direct
_atom_sites_solution_secondary difmap
_audit_creation_method SHELXL-97
_cell_angle_alpha 79.998(2)
_cell_angle_beta 78.4190(10)
_cell_angle_gamma 85.351(2)
_cell_formula_units_Z 2
_cell_length_a 8.1232(3)
_cell_length_b 8.9577(4)
_cell_length_c 13.9151(7)
_cell_measurement_reflns_used 9845
_cell_measurement_temperature 120(2)
_cell_volume 975.73(8)
_computing_cell_refinement 'Bruker SAINT'
_computing_data_collection 'Bruker APEX2'
_computing_data_reduction 'SAINT v7.53A (Bruker, 2008)'
_computing_molecular_graphics 'Bruker SHELXTL'
_computing_publication_material 'Bruker SHELXTL'
_computing_structure_refinement
;
XL, G.M. Sheldrick, Acta Cryst.(2008). A64, 112-122
;
_computing_structure_solution
;
XS, G.M. Sheldrick, Acta Cryst.(2008). A64, 112-122
;
_diffrn_ambient_temperature 120(2)
_diffrn_measured_fraction_theta_full 0.995
_diffrn_measured_fraction_theta_max 0.995
_diffrn_measurement_device_type 'Bruker APEX-II CCD'
_diffrn_measurement_method '\f and \w scans'
_diffrn_radiation_monochromator graphite
_diffrn_radiation_source 'fine-focus sealed tube'
_diffrn_radiation_type MoK\a
_diffrn_radiation_wavelength 0.71073
_diffrn_reflns_av_R_equivalents 0.0271
_diffrn_reflns_av_sigmaI/netI 0.0211
_diffrn_reflns_limit_h_max 11
_diffrn_reflns_limit_h_min -12
_diffrn_reflns_limit_k_max 13
_diffrn_reflns_limit_k_min -13
_diffrn_reflns_limit_l_max 21
_diffrn_reflns_limit_l_min -21
_diffrn_reflns_number 36983
_diffrn_reflns_theta_full 33.14
_diffrn_reflns_theta_max 33.14
_diffrn_reflns_theta_min 2.72
_exptl_absorpt_coefficient_mu 4.841
_exptl_absorpt_correction_T_max 0.5718
_exptl_absorpt_correction_T_min 0.1656
_exptl_absorpt_correction_type multi-scan
_exptl_absorpt_process_details 'via SADABS'
_exptl_crystal_colour yellow
_exptl_crystal_density_diffrn 2.312
_exptl_crystal_density_method 'not measured'
_exptl_crystal_description block
_exptl_crystal_F_000 638
_exptl_crystal_size_max 0.58
_exptl_crystal_size_mid 0.28
_exptl_crystal_size_min 0.13
_refine_diff_density_max 1.429
_refine_diff_density_min -1.221
_refine_diff_density_rms 0.117
_refine_ls_extinction_coef 0.00039(9)
_refine_ls_extinction_expression Fc^*^=kFc[1+0.001xFc^2^\l^3^/sin(2\q)]^-1/4^
_refine_ls_extinction_method SHELXL
_refine_ls_goodness_of_fit_ref 1.088
_refine_ls_hydrogen_treatment mixed
_refine_ls_matrix_type full
_refine_ls_number_parameters 245
_refine_ls_number_reflns 7427
_refine_ls_number_restraints 17
_refine_ls_restrained_S_all 1.087
_refine_ls_R_factor_all 0.0298
_refine_ls_R_factor_gt 0.0234
_refine_ls_shift/su_max 0.001
_refine_ls_shift/su_mean 0.000
_refine_ls_structure_factor_coef Fsqd
_refine_ls_weighting_details 'calc w=1/[\s^2^(Fo^2^)+(0.0059P)^2^+2.0700P] where P=(Fo^2^+2Fc^2^)/3'
_refine_ls_weighting_scheme calc
_refine_ls_wR_factor_gt 0.0488
_refine_ls_wR_factor_ref 0.0511
_reflns_number_gt 6356
_reflns_number_total 7427
_reflns_threshold_expression >2sigma(I)
_cod_data_source_file c3ce40444g.txt
_cod_data_source_block cgsw
_cod_depositor_comments
;
The following automatic conversions were performed:

'_symmetry_cell_setting' value 'Triclinic' changed to 'triclinic'
according to /home/saulius/struct/CIF-dictionaries/cif_core.dic
dictionary named 'cif_core.dic' version 2.4.2 from 2011-04-26.

Automatic conversion script
Id: cif_fix_values 1891 2012-01-12 08:04:46Z andrius 
;
_cod_original_cell_volume 975.73(7)
_cod_database_code 7210205

loop_
_symmetry_equiv_pos_as_xyz
'x, y, z'
'-x, -y, -z'

loop_
_atom_site_label
_atom_site_type_symbol
_atom_site_fract_x
_atom_site_fract_y
_atom_site_fract_z
_atom_site_U_iso_or_equiv
_atom_site_adp_type
_atom_site_occupancy
_atom_site_symmetry_multiplicity
_atom_site_calc_flag
_atom_site_refinement_flags
Cu1 Cu 0.78699(3) 0.59083(3) 0.87900(2) 0.00795(7) Uani 0.8151(10) 1 d PD
Cu2 Cu 0.2863(2) 0.5910(2) 0.87943(17) 0.0334(5) Uani 0.1849(10) 1 d P
Cl4 Cl 0.35020(6) 0.56728(6) 0.71261(4) 0.01635(9) Uani 1 1 d .
Cl1 Cl 0.84851(6) 0.56590(6) 0.71349(4) 0.01572(9) Uani 1 1 d .
Cl3 Cl 0.73210(7) 0.70695(7) 1.01555(4) 0.01983(10) Uani 1 1 d .
Cl2 Cl 0.77277(6) 0.31567(6) 0.97276(4) 0.01716(9) Uani 1 1 d .
I2 I 0.427816(16) 0.281869(16) 0.494061(10) 0.01582(4) Uani 1 1 d .
I1 I 0.077372(17) 0.718497(16) 0.499465(10) 0.01695(4) Uani 1 1 d .
C13 C 0.2611(3) 0.9779(2) 0.35385(16) 0.0180(4) Uani 1 1 d .
H13 H 0.2128 1.0386 0.4010 0.022 Uiso 1 1 calc R
C23 C 0.2417(3) 0.0254(3) 0.64291(17) 0.0184(4) Uani 1 1 d .
H23 H 0.2866 -0.0365 0.5960 0.022 Uiso 1 1 calc R
N25 N -0.0397(3) 0.0061(2) 0.88685(16) 0.0258(4) Uani 1 1 d D
H25A H -0.092(4) 0.068(3) 0.920(2) 0.031 Uiso 1 1 d D
H25B H -0.070(4) -0.080(3) 0.899(2) 0.031 Uiso 1 1 d D
N15 N 0.5508(3) 1.0058(2) 0.11201(16) 0.0238(4) Uani 1 1 d D
H15A H 0.587(4) 0.950(3) 0.071(2) 0.029 Uiso 1 1 d D
H15B H 0.564(4) 1.098(3) 0.094(2) 0.029 Uiso 1 1 d D
O2 O 1.0297(2) 0.6178(2) 0.87114(12) 0.0195(3) Uani 1 1 d D
H2A H 1.107(3) 0.595(4) 0.830(2) 0.023 Uiso 0.8151(10) 1 d PD
H2B H 1.074(3) 0.621(4) 0.919(2) 0.023 Uiso 0.8151(10) 1 d PD
O1 O 0.5436(2) 0.6134(2) 0.87279(12) 0.0194(3) Uani 1 1 d D
H1A H 0.499(3) 0.591(4) 0.831(2) 0.023 Uiso 0.8151(10) 1 d PD
H1B H 0.468(3) 0.614(4) 0.9215(19) 0.023 Uiso 0.8151(10) 1 d PD
N21 N 0.2164(2) 0.2618(2) 0.69632(13) 0.0152(3) Uani 1 1 d .
H21 H 0.2429 0.3551 0.6864 0.018 Uiso 1 1 calc R
C15 C 0.4433(3) 0.9498(2) 0.19582(16) 0.0161(4) Uani 1 1 d .
C25 C 0.0658(3) 0.0587(2) 0.80146(16) 0.0162(4) Uani 1 1 d .
C12 C 0.2246(3) 0.8258(2) 0.36939(15) 0.0149(4) Uani 1 1 d .
C16 C 0.4005(3) 0.7977(2) 0.21392(16) 0.0167(4) Uani 1 1 d .
H16 H 0.4448 0.7346 0.1676 0.020 Uiso 1 1 calc R
C22 C 0.2818(3) 0.1772(2) 0.62563(15) 0.0147(3) Uani 1 1 d .
C14 C 0.3692(3) 1.0397(2) 0.26856(17) 0.0189(4) Uani 1 1 d .
H14 H 0.3933 1.1415 0.2591 0.023 Uiso 1 1 calc R
C24 C 0.1356(3) -0.0335(2) 0.72949(17) 0.0189(4) Uani 1 1 d .
H24 H 0.1099 -0.1351 0.7404 0.023 Uiso 1 1 calc R
C26 C 0.1124(3) 0.2098(2) 0.78144(16) 0.0163(4) Uani 1 1 d .
H26 H 0.0710 0.2743 0.8273 0.020 Uiso 1 1 calc R
N11 N 0.2954(2) 0.7427(2) 0.29831(14) 0.0162(3) Uani 1 1 d .
H11 H 0.2720 0.6487 0.3075 0.019 Uiso 1 1 calc R

loop_
_atom_site_aniso_label
_atom_site_aniso_U_11
_atom_site_aniso_U_22
_atom_site_aniso_U_33
_atom_site_aniso_U_23
_atom_site_aniso_U_13
_atom_site_aniso_U_12
Cu1 0.00765(12) 0.01025(13) 0.00554(12) -0.00166(9) 0.00038(8) -0.00119(9)
Cu2 0.0260(9) 0.0235(9) 0.0543(13) -0.0128(8) -0.0106(8) 0.0000(7)
Cl4 0.0159(2) 0.0196(2) 0.0139(2) -0.00462(17) -0.00065(16) -0.00459(17)
Cl1 0.0174(2) 0.0182(2) 0.01170(19) -0.00404(16) -0.00032(16) -0.00462(17)
Cl3 0.0172(2) 0.0257(3) 0.0187(2) -0.0126(2) -0.00107(17) 0.00013(18)
Cl2 0.0159(2) 0.0191(2) 0.0171(2) -0.00654(18) -0.00163(16) -0.00036(17)
I2 0.01329(6) 0.01845(7) 0.01516(6) -0.00261(5) -0.00107(4) -0.00182(4)
I1 0.01363(6) 0.01952(7) 0.01700(7) -0.00237(5) -0.00116(4) -0.00239(4)
C13 0.0208(9) 0.0160(9) 0.0173(9) -0.0060(7) -0.0016(7) 0.0013(7)
C23 0.0206(9) 0.0160(9) 0.0183(9) -0.0067(8) -0.0002(8) 0.0006(7)
N25 0.0326(11) 0.0168(9) 0.0223(10) -0.0019(8) 0.0067(8) -0.0006(8)
N15 0.0309(10) 0.0176(9) 0.0181(9) -0.0007(7) 0.0047(8) 0.0003(8)
O2 0.0131(6) 0.0310(9) 0.0153(7) -0.0083(6) -0.0006(5) -0.0021(6)
O1 0.0137(7) 0.0300(9) 0.0150(7) -0.0062(6) -0.0015(5) -0.0016(6)
N21 0.0175(8) 0.0131(8) 0.0153(8) -0.0038(6) -0.0022(6) -0.0016(6)
C15 0.0178(9) 0.0150(9) 0.0154(9) -0.0021(7) -0.0043(7) 0.0018(7)
C25 0.0179(9) 0.0155(9) 0.0144(9) -0.0021(7) -0.0018(7) 0.0009(7)
C12 0.0137(8) 0.0168(9) 0.0145(9) -0.0030(7) -0.0030(7) -0.0013(7)
C16 0.0197(9) 0.0156(9) 0.0150(9) -0.0049(7) -0.0023(7) 0.0006(7)
C22 0.0147(8) 0.0165(9) 0.0133(8) -0.0033(7) -0.0025(7) -0.0005(7)
C14 0.0230(10) 0.0129(9) 0.0197(10) -0.0025(7) -0.0026(8) 0.0013(7)
C24 0.0235(10) 0.0131(9) 0.0187(10) -0.0024(7) -0.0005(8) -0.0009(7)
C26 0.0195(9) 0.0151(9) 0.0141(9) -0.0040(7) -0.0021(7) 0.0004(7)
N11 0.0193(8) 0.0126(8) 0.0174(8) -0.0039(6) -0.0035(6) -0.0016(6)

loop_
_atom_type_symbol
_atom_type_description
_atom_type_scat_dispersion_real
_atom_type_scat_dispersion_imag
_atom_type_scat_source
C C 0.0033 0.0016 'International Tables Vol C Tables 4.2.6.8 and 6.1.1.4'
H H 0.0000 0.0000 'International Tables Vol C Tables 4.2.6.8 and 6.1.1.4'
N N 0.0061 0.0033 'International Tables Vol C Tables 4.2.6.8 and 6.1.1.4'
Cl Cl 0.1484 0.1585 'International Tables Vol C Tables 4.2.6.8 and 6.1.1.4'
Cu Cu 0.3201 1.2651 'International Tables Vol C Tables 4.2.6.8 and 6.1.1.4'
I I -0.4742 1.8119 'International Tables Vol C Tables 4.2.6.8 and 6.1.1.4'
O O 0.0106 0.0060 'International Tables Vol C Tables 4.2.6.8 and 6.1.1.4'

loop_
_geom_angle_atom_site_label_1
_geom_angle_atom_site_label_2
_geom_angle_atom_site_label_3
_geom_angle
_geom_angle_site_symmetry_1
_geom_angle_site_symmetry_3
O2 Cu1 O1 166.93(8) . .
O2 Cu1 Cl3 88.18(5) . .
O1 Cu1 Cl3 89.27(5) . .
O2 Cu1 Cl1 88.21(5) . .
O1 Cu1 Cl1 89.53(5) . .
Cl3 Cu1 Cl1 158.69(2) . .
O2 Cu1 Cl2 98.32(6) . .
O1 Cu1 Cl2 94.71(5) . .
Cl3 Cu1 Cl2 96.78(2) . .
Cl1 Cu1 Cl2 104.52(2) . .
O1 Cu2 O2 167.64(13) . 1_455
O1 Cu2 Cl2 89.56(9) . 2_667
O2 Cu2 Cl2 89.61(9) 1_455 2_667
O1 Cu2 Cl4 88.02(9) . .
O2 Cu2 Cl4 89.43(9) 1_455 .
Cl2 Cu2 Cl4 164.22(10) 2_667 .
C14 C13 C12 120.3(2) . .
C14 C13 H13 119.9 . .
C12 C13 H13 119.9 . .
C24 C23 C22 120.3(2) . .
C24 C23 H23 119.9 . .
C22 C23 H23 119.9 . .
C25 N25 H25A 118(2) . .
C25 N25 H25B 122(2) . .
H25A N25 H25B 118(3) . .
C15 N15 H15A 119(2) . .
C15 N15 H15B 123(2) . .
H15A N15 H15B 117(3) . .
Cu1 O2 H2A 127.5(17) . .
Cu1 O2 H2B 125.2(17) . .
H2A O2 H2B 103(2) . .
Cu1 O1 H1A 127.8(18) . .
Cu1 O1 H1B 124.1(17) . .
H1A O1 H1B 104(2) . .
C26 N21 C22 124.04(18) . .
C26 N21 H21 118.0 . .
C22 N21 H21 118.0 . .
N15 C15 C16 120.7(2) . .
N15 C15 C14 122.4(2) . .
C16 C15 C14 116.9(2) . .
N25 C25 C26 120.4(2) . .
N25 C25 C24 122.8(2) . .
C26 C25 C24 116.80(19) . .
N11 C12 C13 117.82(19) . .
N11 C12 I1 118.86(15) . .
C13 C12 I1 123.24(15) . .
N11 C16 C15 120.13(19) . .
N11 C16 H16 119.9 . .
C15 C16 H16 119.9 . .
N21 C22 C23 117.81(19) . .
N21 C22 I2 118.51(15) . .
C23 C22 I2 123.62(15) . .
C13 C14 C15 120.8(2) . .
C13 C14 H14 119.6 . .
C15 C14 H14 119.6 . .
C23 C24 C25 120.7(2) . .
C23 C24 H24 119.6 . .
C25 C24 H24 119.6 . .
N21 C26 C25 120.31(19) . .
N21 C26 H26 119.8 . .
C25 C26 H26 119.8 . .
C16 N11 C12 124.09(19) . .
C16 N11 H11 118.0 . .
C12 N11 H11 118.0 . .

loop_
_geom_bond_atom_site_label_1
_geom_bond_atom_site_label_2
_geom_bond_distance
_geom_bond_site_symmetry_2
Cu1 O2 1.9844(16) .
Cu1 O1 1.9886(16) .
Cu1 Cl3 2.2721(6) .
Cu1 Cl1 2.3027(6) .
Cu1 Cl2 2.5806(6) .
Cu2 O1 2.098(2) .
Cu2 O2 2.103(2) 1_455
Cu2 Cl2 2.301(2) 2_667
Cu2 Cl4 2.318(2) .
Cl2 Cu2 2.301(2) 2_667
I2 C22 2.086(2) .
I1 C12 2.084(2) .
C13 C14 1.385(3) .
C13 C12 1.389(3) .
C13 H13 0.9300 .
C23 C24 1.382(3) .
C23 C22 1.393(3) .
C23 H23 0.9300 .
N25 C25 1.353(3) .
N25 H25A 0.82(2) .
N25 H25B 0.81(2) .
N15 C15 1.354(3) .
N15 H15A 0.82(2) .
N15 H15B 0.83(2) .
O2 Cu2 2.103(2) 1_655
O2 H2A 0.81(2) .
O2 H2B 0.82(2) .
O1 H1A 0.80(2) .
O1 H1B 0.82(2) .
N21 C26 1.344(3) .
N21 C22 1.345(3) .
N21 H21 0.8600 .
C15 C16 1.401(3) .
C15 C14 1.413(3) .
C25 C26 1.401(3) .
C25 C24 1.411(3) .
C12 N11 1.350(3) .
C16 N11 1.347(3) .
C16 H16 0.9300 .
C14 H14 0.9300 .
C24 H24 0.9300 .
C26 H26 0.9300 .
N11 H11 0.8600 .

loop_
_geom_hbond_atom_site_label_D
_geom_hbond_atom_site_label_H
_geom_hbond_atom_site_label_A
_geom_hbond_distance_DH
_geom_hbond_distance_HA
_geom_hbond_distance_DA
_geom_hbond_angle_DHA
_geom_hbond_site_symmetry_A
O2 H2A Cl4 0.81(2) 2.32(2) 3.1145(16) 170(3) 1_655
O2 H2B Cl2 0.82(2) 2.30(2) 3.1071(17) 166(3) 2_767
O1 H1A Cl4 0.80(2) 2.28(2) 3.0720(17) 171(3) .
O1 H1B Cl2 0.82(2) 2.31(2) 3.1016(16) 162(3) 2_667
N25 H25A Cl2 0.82(2) 2.55(2) 3.343(2) 162(3) 1_455
N15 H15A Cl3 0.82(2) 2.56(2) 3.310(2) 153(3) 1_554
N21 H21 Cl4 0.88(3) 2.24(3) 3.0842(19) 160(3) .
N11 H11 Cl1 0.82(3) 2.33(3) 3.1300(19) 166(3) 2_666
